data_1510722
loop_
_publ_author_name
'Petry, K.'
'Jung, W.'

_publ_section_title
;
 Darstellung und Kristallstrukturen der Zink-Iridiumboride ZnIr4B3,
 Zn6Ir11B6-x, ZnIr2B2 und Zn2Ir2B
;
_journal_name_full 'Journal of Alloys Compd.'
_journal_page_first 363
_journal_page_last 376
_journal_paper_doi 10.1016/0925-8388(92)90758-2
_journal_volume 183
_journal_year 1992
_chemical_formula_sum 'B2 Ir2 Zn'
_chemical_name_systematic 'Zn Ir2 B2'
_space_group_IT_number 139
_symmetry_space_group_name_Hall '-I 4 2'
_symmetry_space_group_name_H-M 'I 4/m m m'
_cell_angle_alpha 90
_cell_angle_beta 90
_cell_angle_gamma 90
_cell_formula_units_Z 2
_cell_length_a 2.9631
_cell_length_b 2.9631
_cell_length_c 12.6208
_cell_volume 110.810
_citation_journal_id_ASTM JALCEU
_cod_data_source_file boron_208.cif
_cod_data_source_block B2Ir2Zn1
_cod_original_cell_volume 110.8101
_cod_original_formula_sum 'B2 Ir2 Zn1'
_cod_database_code 1510722

loop_
_symmetry_equiv_pos_as_xyz
x,y,z
-y,x,z
-x,-y,z
y,-x,z
x,-y,-z
y,x,-z
-x,y,-z
-y,-x,-z
-x,-y,-z
y,-x,-z
x,y,-z
-y,x,-z
-x,y,z
-y,-x,z
x,-y,z
y,x,z
x+1/2,y+1/2,z+1/2
-y+1/2,x+1/2,z+1/2
-x+1/2,-y+1/2,z+1/2
y+1/2,-x+1/2,z+1/2
x+1/2,-y+1/2,-z+1/2
y+1/2,x+1/2,-z+1/2
-x+1/2,y+1/2,-z+1/2
-y+1/2,-x+1/2,-z+1/2
-x+1/2,-y+1/2,-z+1/2
y+1/2,-x+1/2,-z+1/2
x+1/2,y+1/2,-z+1/2
-y+1/2,x+1/2,-z+1/2
-x+1/2,y+1/2,z+1/2
-y+1/2,-x+1/2,z+1/2
x+1/2,-y+1/2,z+1/2
y+1/2,x+1/2,z+1/2

loop_
_atom_site_label
_atom_site_type_symbol
_atom_site_fract_x
_atom_site_fract_y
_atom_site_fract_z
_atom_site_occupancy
_atom_site_U_iso_or_equiv
Ir1 Ir 0 0 0.37347 1 0.0
B1 B 0 0.5 0.25 1 0.0
Zn1 Zn 0 0 0 1 0.0
